data_2239410
loop_
_publ_author_name
'Gao, Bing-Fei'
'Jin, Zhe-Peng'
'Chen, Jiang'
'Tian, Yu-Peng'

_publ_section_title
;
 2-((<i>E</i>)-{4-[Bis(4-ethoxyphenyl)amino]phenyl}iminomethyl)phenol
;
_journal_issue 3
_journal_name_full 'Acta Crystallographica Section E'
_journal_page_first o313
_journal_paper_doi 10.1107/S1600536814003201
_journal_volume 70
_journal_year 2014
_chemical_formula_iupac 'C29 H28 N2 O3'
_chemical_formula_moiety 'C29 H28 N2 O3'
_chemical_formula_sum 'C29 H28 N2 O3'
_chemical_formula_weight 452.53
_chemical_name_systematic
;
2-((<i>E</i>)-{4-[Bis(4-ethoxyphenyl)amino]phenyl}iminomethyl)phenol
;
_space_group_IT_number 19
_symmetry_cell_setting orthorhombic
_symmetry_space_group_name_Hall 'P 2ac 2ab'
_symmetry_space_group_name_H-M 'P 21 21 21'
_atom_sites_solution_hydrogens geom
_atom_sites_solution_primary direct
_atom_sites_solution_secondary difmap
_audit_creation_method SHELXL-97
_cell_angle_alpha 90.00
_cell_angle_beta 90.00
_cell_angle_gamma 90.00
_cell_formula_units_Z 4
_cell_length_a 9.765(3)
_cell_length_b 13.113(4)
_cell_length_c 19.378(6)
_cell_measurement_reflns_used 2336
_cell_measurement_temperature 296(2)
_cell_measurement_theta_max 20.74
_cell_measurement_theta_min 2.34
_cell_volume 2481.3(13)
_computing_cell_refinement 'SAINT (Bruker, 2007)'
_computing_data_collection 'SMART (Bruker, 2007)'
_computing_data_reduction 'SAINT (Bruker, 2007)'
_computing_molecular_graphics 'SHELXTL (Sheldrick, 2008)'
_computing_publication_material 'SHELXTL (Sheldrick, 2008)'
_computing_structure_refinement 'SHELXL97 (Sheldrick, 2008)'
_computing_structure_solution 'SHELXS97 (Sheldrick, 2008)'
_diffrn_ambient_temperature 296(2)
_diffrn_measured_fraction_theta_full 1.000
_diffrn_measured_fraction_theta_max 1.000
_diffrn_measurement_device_type 'Bruker SMART CCD area-detector'
_diffrn_measurement_method 'phi and omega scans'
_diffrn_radiation_monochromator graphite
_diffrn_radiation_source 'fine-focus sealed tube'
_diffrn_radiation_type MoK\a
_diffrn_radiation_wavelength 0.71073
_diffrn_reflns_av_R_equivalents 0.0513
_diffrn_reflns_av_sigmaI/netI 0.0331
_diffrn_reflns_limit_h_max 11
_diffrn_reflns_limit_h_min -11
_diffrn_reflns_limit_k_max 15
_diffrn_reflns_limit_k_min -15
_diffrn_reflns_limit_l_max 22
_diffrn_reflns_limit_l_min -22
_diffrn_reflns_number 17684
_diffrn_reflns_theta_full 25.00
_diffrn_reflns_theta_max 25.00
_diffrn_reflns_theta_min 1.88
_exptl_absorpt_coefficient_mu 0.079
_exptl_absorpt_correction_T_max 0.9844
_exptl_absorpt_correction_T_min 0.9692
_exptl_absorpt_correction_type multi-scan
_exptl_absorpt_process_details '(SADABS; Bruker, 2001)'
_exptl_crystal_colour yellow
_exptl_crystal_density_diffrn 1.211
_exptl_crystal_density_method 'not measured'
_exptl_crystal_description block
_exptl_crystal_F_000 960
_exptl_crystal_size_max 0.40
_exptl_crystal_size_mid 0.30
_exptl_crystal_size_min 0.20
_refine_diff_density_max 0.118
_refine_diff_density_min -0.179
_refine_ls_extinction_method none
_refine_ls_goodness_of_fit_ref 1.126
_refine_ls_hydrogen_treatment constr
_refine_ls_matrix_type full
_refine_ls_number_parameters 310
_refine_ls_number_reflns 2486
_refine_ls_number_restraints 6
_refine_ls_restrained_S_all 1.177
_refine_ls_R_factor_all 0.0718
_refine_ls_R_factor_gt 0.0437
_refine_ls_shift/su_max 0.000
_refine_ls_shift/su_mean 0.000
_refine_ls_structure_factor_coef Fsqd
_refine_ls_weighting_details 'calc w=1/[\s^2^(Fo^2^)+(0.0561P)^2^+0.0000P] where P=(Fo^2^+2Fc^2^)/3'
_refine_ls_weighting_scheme calc
_refine_ls_wR_factor_gt 0.0995
_refine_ls_wR_factor_ref 0.1129
_reflns_number_gt 1747
_reflns_number_total 2486
_reflns_threshold_expression I>2sigma(I)
_cod_data_source_file xu5765sup1.cif
_cod_data_source_block I
_cod_original_cell_volume 2481.2(14)
_cod_database_code 2239410
_cod_database_fobs_code 2239410

loop_
_symmetry_equiv_pos_as_xyz
'x, y, z'
'-x+1/2, -y, z+1/2'
'-x, y+1/2, -z+1/2'
'x+1/2, -y+1/2, -z'

loop_
_atom_site_type_symbol
_atom_site_label
_atom_site_fract_x
_atom_site_fract_y
_atom_site_fract_z
_atom_site_U_iso_or_equiv
_atom_site_adp_type
_atom_site_calc_flag
_atom_site_refinement_flags
_atom_site_occupancy
_atom_site_symmetry_multiplicity
C C1 0.1807(5) 0.6157(3) 1.2427(2) 0.0891(13) Uani d . 1 1
H H1A 0.1266 0.6695 1.2231 0.134 Uiso calc R 1 1
H H1B 0.2698 0.6414 1.2543 0.134 Uiso calc R 1 1
H H1C 0.1367 0.5904 1.2835 0.134 Uiso calc R 1 1
C C2 0.1945(4) 0.5321(3) 1.1919(2) 0.0741(11) Uani d . 1 1
H H2A 0.2332 0.5582 1.1493 0.089 Uiso calc R 1 1
H H2B 0.2555 0.4800 1.2098 0.089 Uiso calc R 1 1
C C3 0.0558(3) 0.4027(2) 1.13890(15) 0.0476(8) Uani d . 1 1
C C4 0.1641(3) 0.3628(2) 1.10191(16) 0.0554(9) Uani d . 1 1
H H4 0.2488 0.3953 1.1023 0.066 Uiso calc R 1 1
C C5 0.1461(3) 0.2750(3) 1.06451(17) 0.0569(9) Uani d . 1 1
H H5 0.2196 0.2478 1.0402 0.068 Uiso calc R 1 1
C C6 0.0203(3) 0.2259(2) 1.06227(15) 0.0484(8) Uani d . 1 1
C C7 -0.0875(3) 0.2676(3) 1.09885(16) 0.0560(9) Uani d . 1 1
H H7 -0.1727 0.2361 1.0976 0.067 Uiso calc R 1 1
C C8 -0.0708(4) 0.3548(2) 1.13691(16) 0.0551(9) Uani d . 1 1
H H8 -0.1442 0.3819 1.1614 0.066 Uiso calc R 1 1
C C9 -0.2070(4) -0.3382(3) 1.25128(19) 0.0800(12) Uani d . 1 1
H H9A -0.1536 -0.3916 1.2306 0.120 Uiso calc R 1 1
H H9B -0.2961 -0.3639 1.2629 0.120 Uiso calc R 1 1
H H9C -0.1621 -0.3145 1.2923 0.120 Uiso calc R 1 1
C C10 -0.2213(4) -0.2511(3) 1.2010(2) 0.0757(11) Uani d . 1 1
H H10A -0.2586 -0.2754 1.1576 0.091 Uiso calc R 1 1
H H10B -0.2823 -0.1995 1.2195 0.091 Uiso calc R 1 1
C C11 -0.0768(4) -0.1254(2) 1.14919(16) 0.0546(8) Uani d . 1 1
C C12 0.0506(4) -0.0825(3) 1.14815(18) 0.0648(10) Uani d . 1 1
H H12 0.1200 -0.1098 1.1753 0.078 Uiso calc R 1 1
C C13 0.0772(4) 0.0010(3) 1.10721(17) 0.0584(9) Uani d . 1 1
H H13 0.1647 0.0290 1.1063 0.070 Uiso calc R 1 1
C C14 -0.0254(4) 0.0431(2) 1.06752(16) 0.0513(8) Uani d . 1 1
C C15 -0.1533(4) 0.0009(3) 1.06924(18) 0.0613(9) Uani d . 1 1
H H15 -0.2233 0.0293 1.0430 0.074 Uiso calc R 1 1
C C16 -0.1797(3) -0.0843(3) 1.11010(18) 0.0631(10) Uani d . 1 1
H H16 -0.2667 -0.1132 1.1108 0.076 Uiso calc R 1 1
C C17 0.0234(3) 0.1219(2) 0.95562(15) 0.0486(8) Uani d . 1 1
C C18 0.0227(3) 0.2085(2) 0.91266(15) 0.0494(8) Uani d . 1 1
H H18 0.0144 0.2732 0.9318 0.059 Uiso calc R 1 1
C C19 0.0345(3) 0.1973(2) 0.84202(16) 0.0524(8) Uani d . 1 1
H H19 0.0340 0.2552 0.8142 0.063 Uiso calc R 1 1
C C20 0.0470(3) 0.1022(2) 0.81143(15) 0.0483(8) Uani d . 1 1
C C21 0.0489(4) 0.0180(2) 0.85418(17) 0.0556(9) Uani d . 1 1
H H21 0.0576 -0.0465 0.8348 0.067 Uiso calc R 1 1
C C22 0.0384(4) 0.0268(2) 0.92461(16) 0.0562(9) Uani d . 1 1
H H22 0.0413 -0.0314 0.9519 0.067 Uiso calc R 1 1
N N2 0.0527(3) 0.0833(2) 0.73886(13) 0.0539(7) Uani d . 1 1
C C24 0.0683(4) 0.1357(3) 0.62156(17) 0.0636(9) Uani d . 1 1
C C25 0.0822(7) 0.2158(4) 0.5769(2) 0.129(2) Uani d . 1 1
H H25 0.0939 0.2812 0.5944 0.154 Uiso calc R 1 1
C C26 0.0793(8) 0.2014(4) 0.5064(2) 0.146(2) Uani d U 1 1
H H26 0.0878 0.2568 0.4767 0.175 Uiso calc R 1 1
C C27 0.0637(7) 0.1046(4) 0.4803(2) 0.125(2) Uani d . 1 1
H H27 0.0633 0.0945 0.4328 0.150 Uiso calc R 1 1
C C28 0.0490(5) 0.0243(3) 0.52299(19) 0.0818(12) Uani d . 1 1
H H28 0.0381 -0.0409 0.5050 0.098 Uiso calc R 1 1
C C29 0.0503(4) 0.0392(3) 0.59391(17) 0.0615(9) Uani d . 1 1
N N1 0.0028(3) 0.13169(19) 1.02609(13) 0.0572(8) Uani d . 1 1
C C23 0.0688(4) 0.1534(3) 0.69541(17) 0.0633(9) Uani d . 1 1
H H23 0.0816 0.2197 0.7113 0.076 Uiso calc R 1 1
O O1 -0.0896(3) -0.21002(19) 1.19072(13) 0.0745(7) Uani d . 1 1
O O2 0.0625(2) 0.48898(16) 1.17876(11) 0.0613(6) Uani d . 1 1
O O3 0.0333(4) -0.04181(18) 0.63487(13) 0.0933(10) Uani d . 1 1
H H3 0.0383 -0.0239 0.6753 0.140 Uiso calc R 1 1

loop_
_atom_site_aniso_label
_atom_site_aniso_U_11
_atom_site_aniso_U_22
_atom_site_aniso_U_33
_atom_site_aniso_U_12
_atom_site_aniso_U_13
_atom_site_aniso_U_23
C1 0.095(3) 0.078(3) 0.093(3) -0.022(2) 0.003(3) -0.023(3)
C2 0.069(3) 0.069(2) 0.085(3) -0.015(2) 0.005(2) -0.012(2)
C3 0.053(2) 0.0494(19) 0.0401(17) 0.0010(16) 0.0005(15) -0.0007(15)
C4 0.0502(18) 0.062(2) 0.054(2) -0.0089(17) 0.0027(17) -0.0064(19)
C5 0.053(2) 0.065(2) 0.0527(19) -0.0001(18) 0.0150(17) -0.0058(18)
C6 0.058(2) 0.0510(19) 0.0365(16) -0.0029(17) 0.0009(15) 0.0031(15)
C7 0.0462(19) 0.067(2) 0.0550(19) -0.0081(17) 0.0033(16) 0.0012(19)
C8 0.049(2) 0.064(2) 0.052(2) 0.0052(17) 0.0050(16) -0.0077(18)
C9 0.097(3) 0.072(3) 0.071(2) -0.023(2) 0.002(2) 0.014(2)
C10 0.073(3) 0.072(2) 0.082(3) -0.010(2) 0.002(2) 0.008(2)
C11 0.068(2) 0.0469(19) 0.0492(18) 0.0013(18) 0.0059(18) 0.0055(17)
C12 0.061(2) 0.067(2) 0.067(2) 0.002(2) -0.0060(19) 0.012(2)
C13 0.054(2) 0.061(2) 0.060(2) -0.0035(17) 0.0025(18) 0.0040(19)
C14 0.060(2) 0.0538(19) 0.0398(17) -0.0022(17) 0.0059(16) -0.0005(16)
C15 0.063(2) 0.059(2) 0.062(2) -0.0035(19) -0.0084(18) 0.0085(19)
C16 0.053(2) 0.063(2) 0.073(2) -0.0079(18) 0.000(2) 0.007(2)
C17 0.0502(19) 0.056(2) 0.0397(17) -0.0035(17) 0.0018(14) -0.0008(16)
C18 0.054(2) 0.0496(18) 0.0443(18) -0.0055(16) -0.0008(15) -0.0019(15)
C19 0.055(2) 0.0566(19) 0.0460(18) -0.0032(17) 0.0010(17) 0.0040(16)
C20 0.0463(19) 0.059(2) 0.0395(16) 0.0027(17) -0.0015(15) -0.0018(16)
C21 0.070(2) 0.0464(18) 0.0508(19) 0.0026(18) 0.0012(18) -0.0051(16)
C22 0.072(2) 0.0481(19) 0.0479(19) 0.0053(18) 0.0019(18) 0.0021(16)
N2 0.0578(17) 0.0597(17) 0.0440(15) 0.0038(14) 0.0024(14) 0.0000(15)
C24 0.081(2) 0.065(2) 0.0452(19) -0.015(2) 0.0012(19) 0.0000(19)
C25 0.233(7) 0.091(3) 0.061(3) -0.055(4) 0.010(4) 0.006(3)
C26 0.259(7) 0.115(4) 0.063(3) -0.054(4) 0.009(4) 0.019(3)
C27 0.208(6) 0.123(4) 0.044(2) -0.050(4) 0.001(3) -0.006(3)
C28 0.112(3) 0.083(3) 0.051(2) -0.011(3) -0.009(2) -0.007(2)
C29 0.067(2) 0.067(2) 0.051(2) 0.001(2) -0.0048(19) 0.002(2)
N1 0.085(2) 0.0491(16) 0.0381(14) -0.0123(15) 0.0043(14) -0.0009(13)
C23 0.076(2) 0.060(2) 0.053(2) -0.014(2) 0.005(2) -0.0069(19)
O1 0.0706(17) 0.0684(15) 0.0846(17) -0.0048(14) 0.0022(14) 0.0202(14)
O2 0.0602(15) 0.0605(14) 0.0630(15) -0.0050(12) 0.0041(12) -0.0160(12)
O3 0.159(3) 0.0601(16) 0.0610(16) 0.0017(19) -0.008(2) -0.0043(14)

loop_
_atom_type_symbol
_atom_type_description
_atom_type_scat_dispersion_real
_atom_type_scat_dispersion_imag
_atom_type_scat_source
C C 0.0033 0.0000 'International Tables Vol C Tables 4.2.6.8 and 6.1.1.4'
H H 0.0000 0.0000 'International Tables Vol C Tables 4.2.6.8 and 6.1.1.4'
N N 0.0061 0.0000 'International Tables Vol C Tables 4.2.6.8 and 6.1.1.4'
O O 0.0106 0.0000 'International Tables Vol C Tables 4.2.6.8 and 6.1.1.4'

loop_
_geom_angle_atom_site_label_1
_geom_angle_atom_site_label_2
_geom_angle_atom_site_label_3
_geom_angle
C2 C1 H1A 109.5
C2 C1 H1B 109.5
H1A C1 H1B 109.5
C2 C1 H1C 109.5
H1A C1 H1C 109.5
H1B C1 H1C 109.5
O2 C2 C1 109.2(3)
O2 C2 H2A 109.8
C1 C2 H2A 109.8
O2 C2 H2B 109.8
C1 C2 H2B 109.8
H2A C2 H2B 108.3
O2 C3 C4 124.7(3)
O2 C3 C8 115.6(3)
C4 C3 C8 119.8(3)
C5 C4 C3 119.6(3)
C5 C4 H4 120.2
C3 C4 H4 120.2
C4 C5 C6 121.3(3)
C4 C5 H5 119.4
C6 C5 H5 119.4
C7 C6 C5 118.3(3)
C7 C6 N1 120.1(3)
C5 C6 N1 121.5(3)
C8 C7 C6 121.0(3)
C8 C7 H7 119.5
C6 C7 H7 119.5
C7 C8 C3 119.9(3)
C7 C8 H8 120.0
C3 C8 H8 120.0
C10 C9 H9A 109.5
C10 C9 H9B 109.5
H9A C9 H9B 109.5
C10 C9 H9C 109.5
H9A C9 H9C 109.5
H9B C9 H9C 109.5
O1 C10 C9 107.3(3)
O1 C10 H10A 110.3
C9 C10 H10A 110.3
O1 C10 H10B 110.3
C9 C10 H10B 110.3
H10A C10 H10B 108.5
C12 C11 C16 119.9(3)
C12 C11 O1 115.1(3)
C16 C11 O1 125.0(3)
C11 C12 C13 120.5(3)
C11 C12 H12 119.7
C13 C12 H12 119.7
C12 C13 C14 120.2(3)
C12 C13 H13 119.9
C14 C13 H13 119.9
C15 C14 C13 119.2(3)
C15 C14 N1 121.0(3)
C13 C14 N1 119.8(3)
C14 C15 C16 120.5(3)
C14 C15 H15 119.7
C16 C15 H15 119.7
C11 C16 C15 119.6(3)
C11 C16 H16 120.2
C15 C16 H16 120.2
N1 C17 C22 121.5(3)
N1 C17 C18 120.5(3)
C22 C17 C18 117.9(3)
C19 C18 C17 120.0(3)
C19 C18 H18 120.0
C17 C18 H18 120.0
C18 C19 C20 121.7(3)
C18 C19 H19 119.1
C20 C19 H19 119.1
C21 C20 C19 117.6(3)
C21 C20 N2 116.8(3)
C19 C20 N2 125.5(3)
C22 C21 C20 121.9(3)
C22 C21 H21 119.1
C20 C21 H21 119.1
C21 C22 C17 120.8(3)
C21 C22 H22 119.6
C17 C22 H22 119.6
C23 N2 C20 122.5(3)
C25 C24 C29 117.9(3)
C25 C24 C23 120.1(3)
C29 C24 C23 121.9(3)
C24 C25 C26 121.4(4)
C24 C25 H25 119.3
C26 C25 H25 119.3
C27 C26 C25 119.5(4)
C27 C26 H26 120.3
C25 C26 H26 120.3
C28 C27 C26 120.5(4)
C28 C27 H27 119.7
C26 C27 H27 119.7
C27 C28 C29 119.8(4)
C27 C28 H28 120.1
C29 C28 H28 120.1
O3 C29 C24 120.8(3)
O3 C29 C28 118.3(3)
C24 C29 C28 120.9(4)
C17 N1 C6 123.0(3)
C17 N1 C14 120.2(3)
C6 N1 C14 116.5(2)
N2 C23 C24 122.9(3)
N2 C23 H23 118.5
C24 C23 H23 118.5
C11 O1 C10 118.3(3)
C3 O2 C2 118.0(3)
C29 O3 H3 109.5

loop_
_geom_bond_atom_site_label_1
_geom_bond_atom_site_label_2
_geom_bond_distance
C1 C2 1.479(5)
C1 H1A 0.9600
C1 H1B 0.9600
C1 H1C 0.9600
C2 O2 1.431(4)
C2 H2A 0.9700
C2 H2B 0.9700
C3 O2 1.371(3)
C3 C4 1.380(4)
C3 C8 1.387(5)
C4 C5 1.372(4)
C4 H4 0.9300
C5 C6 1.388(4)
C5 H5 0.9300
C6 C7 1.382(4)
C6 N1 1.431(4)
C7 C8 1.370(4)
C7 H7 0.9300
C8 H8 0.9300
C9 C10 1.508(5)
C9 H9A 0.9600
C9 H9B 0.9600
C9 H9C 0.9600
C10 O1 1.408(4)
C10 H10A 0.9700
C10 H10B 0.9700
C11 C12 1.366(5)
C11 C16 1.369(5)
C11 O1 1.376(4)
C12 C13 1.376(5)
C12 H12 0.9300
C13 C14 1.379(4)
C13 H13 0.9300
C14 C15 1.367(5)
C14 N1 1.439(4)
C15 C16 1.394(4)
C15 H15 0.9300
C16 H16 0.9300
C17 N1 1.386(4)
C17 C22 1.392(4)
C17 C18 1.407(4)
C18 C19 1.381(4)
C18 H18 0.9300
C19 C20 1.387(4)
C19 H19 0.9300
C20 C21 1.380(4)
C20 N2 1.429(4)
C21 C22 1.373(4)
C21 H21 0.9300
C22 H22 0.9300
N2 C23 1.257(4)
C24 C25 1.368(5)
C24 C29 1.385(5)
C24 C23 1.450(5)
C25 C26 1.379(6)
C25 H25 0.9300
C26 C27 1.375(6)
C26 H26 0.9300
C27 C28 1.347(6)
C27 H27 0.9300
C28 C29 1.388(5)
C28 H28 0.9300
C29 O3 1.337(4)
C23 H23 0.9300
O3 H3 0.8200

loop_
_geom_hbond_atom_site_label_D
_geom_hbond_atom_site_label_H
_geom_hbond_atom_site_label_A
_geom_hbond_site_symmetry_A
_geom_hbond_distance_DH
_geom_hbond_distance_HA
_geom_hbond_distance_DA
_geom_hbond_angle_DHA
O3 H3 N2 . 0.82 1.87 2.605(4) 148
C1 H1C Cg2 3_557 0.96 2.8370 3.760(4) 162
C4 H4 Cg3 4_557 0.93 2.8182 3.655(3) 150
C9 H9C Cg1 3_547 0.96 2.9417 3.872(4) 164
C28 H28 Cg1 3_546 0.93 2.8839 3.742(4) 154

loop_
_geom_torsion_atom_site_label_1
_geom_torsion_atom_site_label_2
_geom_torsion_atom_site_label_3
_geom_torsion_atom_site_label_4
_geom_torsion
O2 C3 C4 C5 179.0(3)
C8 C3 C4 C5 -1.2(5)
C3 C4 C5 C6 0.9(5)
C4 C5 C6 C7 0.0(5)
C4 C5 C6 N1 -176.9(3)
C5 C6 C7 C8 -0.5(5)
N1 C6 C7 C8 176.4(3)
C6 C7 C8 C3 0.2(5)
O2 C3 C8 C7 -179.6(3)
C4 C3 C8 C7 0.7(5)
C16 C11 C12 C13 -1.1(5)
O1 C11 C12 C13 178.3(3)
C11 C12 C13 C14 1.0(5)
C12 C13 C14 C15 -0.2(5)
C12 C13 C14 N1 178.6(3)
C13 C14 C15 C16 -0.6(5)
N1 C14 C15 C16 -179.4(3)
C12 C11 C16 C15 0.3(5)
O1 C11 C16 C15 -179.1(3)
C14 C15 C16 C11 0.6(5)
N1 C17 C18 C19 -175.8(3)
C22 C17 C18 C19 1.1(5)
C17 C18 C19 C20 0.0(5)
C18 C19 C20 C21 -0.7(5)
C18 C19 C20 N2 176.7(3)
C19 C20 C21 C22 0.2(5)
N2 C20 C21 C22 -177.3(3)
C20 C21 C22 C17 0.9(6)
N1 C17 C22 C21 175.3(3)
C18 C17 C22 C21 -1.5(5)
C21 C20 N2 C23 -170.9(3)
C19 C20 N2 C23 11.7(5)
C29 C24 C25 C26 -0.3(8)
C23 C24 C25 C26 -178.7(5)
C24 C25 C26 C27 -0.8(11)
C25 C26 C27 C28 1.1(11)
C26 C27 C28 C29 -0.3(9)
C25 C24 C29 O3 -178.7(4)
C23 C24 C29 O3 -0.3(6)
C25 C24 C29 C28 1.1(7)
C23 C24 C29 C28 179.5(4)
C27 C28 C29 O3 178.9(5)
C27 C28 C29 C24 -0.8(7)
C22 C17 N1 C6 164.1(3)
C18 C17 N1 C6 -19.1(5)
C22 C17 N1 C14 -9.9(5)
C18 C17 N1 C14 166.8(3)
C7 C6 N1 C17 121.5(3)
C5 C6 N1 C17 -61.7(4)
C7 C6 N1 C14 -64.3(4)
C5 C6 N1 C14 112.6(4)
C15 C14 N1 C17 -79.1(4)
C13 C14 N1 C17 102.1(4)
C15 C14 N1 C6 106.4(4)
C13 C14 N1 C6 -72.3(4)
C20 N2 C23 C24 -177.0(3)
C25 C24 C23 N2 178.0(4)
C29 C24 C23 N2 -0.3(6)
C12 C11 O1 C10 172.5(3)
C16 C11 O1 C10 -8.2(5)
C9 C10 O1 C11 -176.7(3)
C4 C3 O2 C2 -10.3(4)
C8 C3 O2 C2 170.0(3)
C1 C2 O2 C3 -172.8(3)
